data_4109617
loop_
_publ_author_name
'Yi-Chou Tsai'
'Po-Yang Wang'
'Shin-An Chen'
'Jin-Ming Chen'

_publ_section_title
;
 Inverted-Sandwich Dichromium(I) Complexes Supported by Two
 \b-Diketiminates: A Multielectron Reductant and Syntheses of Chromium
 Dioxo and Imido
;
_journal_name_full 'Journal of the American Chemical Society'
_journal_page_first 8066
_journal_page_last 8067
_journal_paper_doi 10.1021/ja072003i
_journal_volume 129
_journal_year 2007
_chemical_formula_moiety 'C47 H63 Cr N4'
_chemical_formula_sum 'C47 H63 Cr N4'
_chemical_formula_weight 736.01
_chemical_name_systematic
;
 ?
;
_space_group_IT_number 14
_symmetry_cell_setting monoclinic
_symmetry_space_group_name_Hall '-P 2ybc'
_symmetry_space_group_name_H-M 'P 1 21/c 1'
_atom_sites_solution_hydrogens geom
_atom_sites_solution_primary direct
_atom_sites_solution_secondary difmap
_audit_creation_method SHELXL-97
_cell_angle_alpha 90.00
_cell_angle_beta 101.6950(10)
_cell_angle_gamma 90.00
_cell_formula_units_Z 4
_cell_length_a 10.64360(10)
_cell_length_b 27.3407(4)
_cell_length_c 15.3227(2)
_cell_measurement_reflns_used 23911
_cell_measurement_temperature 200(2)
_cell_measurement_theta_max 25.35
_cell_measurement_theta_min 2.037
_cell_volume 4366.39(10)
_computing_cell_refinement 'HKL Scalepack (Otwinowski & Minor 1997)'
_computing_data_collection 'Collect (Nonius BV, 1997-2000)'
_computing_data_reduction 'HKL Denzo and Scalepack (Otwinowski & Minor 19'
_computing_molecular_graphics 'Ortep-3 for Windows (Farrugia, 1997)'
_computing_publication_material 'WinGX publication routines (Farrugia, 1999)'
_computing_structure_refinement 'SHELXL-97 (Sheldrick, 1997)'
_computing_structure_solution 'SHELXS-86 (Sheldrick, 1986)'
_diffrn_ambient_temperature 200(2)
_diffrn_detector_area_resol_mean 9
_diffrn_measured_fraction_theta_full 0.992
_diffrn_measured_fraction_theta_max 0.992
_diffrn_measurement_device_type KappaCCD
_diffrn_measurement_method 'CCD rotation images, thick slices'
_diffrn_radiation_monochromator graphite
_diffrn_radiation_source 'fine-focus sealed tube'
_diffrn_radiation_type MoK\a
_diffrn_radiation_wavelength 0.71073
_diffrn_reflns_av_R_equivalents 0.0680
_diffrn_reflns_av_sigmaI/netI 0.0555
_diffrn_reflns_limit_h_max 12
_diffrn_reflns_limit_h_min -11
_diffrn_reflns_limit_k_max 32
_diffrn_reflns_limit_k_min -30
_diffrn_reflns_limit_l_max 16
_diffrn_reflns_limit_l_min -18
_diffrn_reflns_number 29599
_diffrn_reflns_theta_full 25.36
_diffrn_reflns_theta_max 25.36
_diffrn_reflns_theta_min 2.09
_exptl_absorpt_coefficient_mu 0.297
_exptl_absorpt_correction_T_max 1.054
_exptl_absorpt_correction_T_min 0.6929
_exptl_absorpt_correction_type multi-scan
_exptl_absorpt_process_details
;
 ?
;
_exptl_crystal_colour black
_exptl_crystal_density_diffrn 1.120
_exptl_crystal_description prism
_exptl_crystal_F_000 1588
_exptl_crystal_size_max 0.65
_exptl_crystal_size_mid 0.4
_exptl_crystal_size_min 0.22
_refine_diff_density_max 0.724
_refine_diff_density_min -0.575
_refine_diff_density_rms 0.179
_refine_ls_extinction_coef 0.026(2)
_refine_ls_extinction_expression Fc^*^=kFc[1+0.001xFc^2^\l^3^/sin(2\q)]^-1/4^
_refine_ls_extinction_method SHELXL
_refine_ls_goodness_of_fit_ref 1.096
_refine_ls_hydrogen_treatment noref
_refine_ls_matrix_type full
_refine_ls_number_parameters 470
_refine_ls_number_reflns 7951
_refine_ls_number_restraints 0
_refine_ls_restrained_S_all 1.096
_refine_ls_R_factor_all 0.1016
_refine_ls_R_factor_gt 0.0692
_refine_ls_shift/su_max 0.002
_refine_ls_shift/su_mean 0.000
_refine_ls_structure_factor_coef Fsqd
_refine_ls_weighting_details 'calc w=1/[\s^2^(Fo^2^)+(0.1181P)^2^+1.9501P] where P=(Fo^2^+2Fc^2^)/3'
_refine_ls_weighting_scheme calc
_refine_ls_wR_factor_gt 0.1766
_refine_ls_wR_factor_ref 0.2083
_reflns_number_gt 5834
_reflns_number_total 7951
_reflns_threshold_expression >2sigma(I)
_cod_data_source_file ja072003isi20070330_093445.cif
_cod_data_source_block general
_cod_original_cell_volume 4366.39(9)
_cod_original_sg_symbol_H-M 'P 21/c'
_cod_database_code 4109617

loop_
_symmetry_equiv_pos_as_xyz
'x, y, z'
'-x, y+1/2, -z+1/2'
'-x, -y, -z'
'x, -y-1/2, z-1/2'

loop_
_atom_site_label
_atom_site_type_symbol
_atom_site_fract_x
_atom_site_fract_y
_atom_site_fract_z
_atom_site_U_iso_or_equiv
_atom_site_adp_type
_atom_site_occupancy
_atom_site_symmetry_multiplicity
_atom_site_calc_flag
_atom_site_refinement_flags
Cr1 Cr 0.33425(5) 0.142906(17) 0.80102(3) 0.0306(2) Uani 1 1 d .
N1 N 0.3281(3) 0.10501(9) 0.68813(17) 0.0358(6) Uani 1 1 d .
N2 N 0.5084(3) 0.16847(9) 0.79641(16) 0.0340(6) Uani 1 1 d .
N3 N 0.2268(3) 0.18772(9) 0.77985(17) 0.0353(6) Uani 1 1 d .
N4 N 0.3328(3) 0.11100(10) 0.89540(18) 0.0392(7) Uani 1 1 d .
C1 C 0.2390(4) 0.06490(11) 0.6703(2) 0.0415(8) Uani 1 1 d .
C2 C 0.1094(4) 0.07383(13) 0.6328(2) 0.0462(9) Uani 1 1 d .
C3 C 0.0578(4) 0.12463(14) 0.6055(2) 0.0486(9) Uani 1 1 d .
H3 H 0.1278 0.1480 0.6244 0.058 Uiso 1 1 calc R
C4 C 0.0125(6) 0.12968(19) 0.5043(3) 0.0810(15) Uani 1 1 d .
H4A H 0.0813 0.1211 0.4753 0.122 Uiso 1 1 calc R
H4B H -0.0131 0.1629 0.4899 0.122 Uiso 1 1 calc R
H4C H -0.0591 0.1083 0.4844 0.122 Uiso 1 1 calc R
C5 C -0.0519(4) 0.13895(16) 0.6507(3) 0.0649(12) Uani 1 1 d .
H5A H -0.0816 0.1711 0.6318 0.097 Uiso 1 1 calc R
H5B H -0.0221 0.1387 0.7142 0.097 Uiso 1 1 calc R
H5C H -0.1210 0.1160 0.6347 0.097 Uiso 1 1 calc R
C6 C 0.0265(5) 0.03382(14) 0.6182(3) 0.0587(11) Uani 1 1 d .
H6 H -0.0595 0.0387 0.5924 0.070 Uiso 1 1 calc R
C7 C 0.0694(6) -0.01269(16) 0.6412(3) 0.0724(14) Uani 1 1 d .
H7 H 0.0120 -0.0388 0.6324 0.087 Uiso 1 1 calc R
C8 C 0.1971(6) -0.02091(15) 0.6775(3) 0.0677(13) Uani 1 1 d .
H8 H 0.2248 -0.0527 0.6920 0.081 Uiso 1 1 calc R
C9 C 0.2849(4) 0.01679(13) 0.6927(3) 0.0542(10) Uani 1 1 d .
C10 C 0.4244(5) 0.00646(15) 0.7328(3) 0.0682(12) Uani 1 1 d .
H10 H 0.4712 0.0375 0.7362 0.082 Uiso 1 1 calc R
C11 C 0.4420(6) -0.01402(19) 0.8268(3) 0.0909(17) Uani 1 1 d .
H11A H 0.5315 -0.0199 0.8499 0.136 Uiso 1 1 calc R
H11B H 0.3954 -0.0442 0.8255 0.136 Uiso 1 1 calc R
H11C H 0.4102 0.0091 0.8642 0.136 Uiso 1 1 calc R
C12 C 0.4842(7) -0.0285(2) 0.6747(4) 0.113(2) Uani 1 1 d .
H12A H 0.5725 -0.0342 0.7020 0.170 Uiso 1 1 calc R
H12B H 0.4792 -0.0143 0.6168 0.170 Uiso 1 1 calc R
H12C H 0.4385 -0.0590 0.6690 0.170 Uiso 1 1 calc R
C13 C 0.3705(5) 0.09104(15) 0.5371(3) 0.0625(12) Uani 1 1 d .
H13A H 0.3016 0.0681 0.5344 0.094 Uiso 1 1 calc R
H13B H 0.4465 0.0740 0.5297 0.094 Uiso 1 1 calc R
H13C H 0.3476 0.1148 0.4905 0.094 Uiso 1 1 calc R
C14 C 0.3958(4) 0.11675(12) 0.6270(2) 0.0417(8) Uani 1 1 d .
C15 C 0.4930(4) 0.15132(13) 0.6410(2) 0.0429(8) Uani 1 1 d .
H15 H 0.5236 0.1607 0.5908 0.052 Uiso 1 1 calc R
C16 C 0.5506(3) 0.17377(12) 0.7208(2) 0.0401(8) Uani 1 1 d .
C17 C 0.6682(4) 0.20469(17) 0.7203(3) 0.0607(11) Uani 1 1 d .
H17A H 0.6992 0.2179 0.7788 0.091 Uiso 1 1 calc R
H17B H 0.6464 0.2310 0.6784 0.091 Uiso 1 1 calc R
H17C H 0.7338 0.1848 0.7035 0.091 Uiso 1 1 calc R
C18 C 0.5907(3) 0.18562(12) 0.8777(2) 0.0353(7) Uani 1 1 d .
C19 C 0.6792(3) 0.15258(13) 0.9257(2) 0.0394(8) Uani 1 1 d .
C20 C 0.6806(4) 0.09901(14) 0.9004(3) 0.0505(9) Uani 1 1 d .
H20 H 0.5960 0.0913 0.8641 0.061 Uiso 1 1 calc R
C21 C 0.7024(7) 0.06481(19) 0.9801(4) 0.110(2) Uani 1 1 d .
H21A H 0.7020 0.0316 0.9598 0.165 Uiso 1 1 calc R
H21B H 0.6353 0.0693 1.0128 0.165 Uiso 1 1 calc R
H21C H 0.7837 0.0720 1.0180 0.165 Uiso 1 1 calc R
C22 C 0.7781(6) 0.08838(19) 0.8444(4) 0.0986(19) Uani 1 1 d .
H22A H 0.7758 0.0542 0.8298 0.148 Uiso 1 1 calc R
H22B H 0.8621 0.0968 0.8771 0.148 Uiso 1 1 calc R
H22C H 0.7588 0.1073 0.7906 0.148 Uiso 1 1 calc R
C23 C 0.7645(3) 0.17056(15) 0.9998(2) 0.0504(10) Uani 1 1 d .
H23 H 0.8256 0.1496 1.0319 0.061 Uiso 1 1 calc R
C24 C 0.7614(4) 0.21827(16) 1.0271(2) 0.0534(10) Uani 1 1 d .
H24 H 0.8209 0.2294 1.0762 0.064 Uiso 1 1 calc R
C25 C 0.6702(4) 0.24948(14) 0.9818(2) 0.0498(9) Uani 1 1 d .
H25 H 0.6668 0.2815 1.0018 0.060 Uiso 1 1 calc R
C26 C 0.5818(3) 0.23411(13) 0.9060(2) 0.0409(8) Uani 1 1 d .
C27 C 0.4801(4) 0.26981(13) 0.8599(3) 0.0511(10) Uani 1 1 d .
H27 H 0.4376 0.2550 0.8033 0.061 Uiso 1 1 calc R
C28 C 0.5365(6) 0.31821(16) 0.8387(4) 0.0899(17) Uani 1 1 d .
H28A H 0.4688 0.3394 0.8100 0.135 Uiso 1 1 calc R
H28B H 0.5954 0.3127 0.7999 0.135 Uiso 1 1 calc R
H28C H 0.5810 0.3331 0.8929 0.135 Uiso 1 1 calc R
C29 C 0.3786(4) 0.27788(16) 0.9156(3) 0.0646(12) Uani 1 1 d .
H29A H 0.3426 0.2470 0.9273 0.097 Uiso 1 1 calc R
H29B H 0.3121 0.2986 0.8836 0.097 Uiso 1 1 calc R
H29C H 0.4172 0.2932 0.9709 0.097 Uiso 1 1 calc R
C30 C 0.1393(3) 0.22548(11) 0.7715(2) 0.0327(7) Uani 1 1 d .
C31 C 0.1341(3) 0.26013(12) 0.7028(2) 0.0368(8) Uani 1 1 d .
C32 C 0.2188(4) 0.25550(13) 0.6358(2) 0.0469(9) Uani 1 1 d .
H32A H 0.2713 0.2268 0.6488 0.070 Uiso 1 1 calc R
H32B H 0.2726 0.2839 0.6389 0.070 Uiso 1 1 calc R
H32C H 0.1666 0.2528 0.5771 0.070 Uiso 1 1 calc R
C33 C 0.0483(3) 0.29867(12) 0.6984(2) 0.0403(8) Uani 1 1 d .
H33 H 0.0456 0.3221 0.6541 0.048 Uiso 1 1 calc R
C34 C -0.0338(3) 0.30348(12) 0.7577(2) 0.0437(9) Uani 1 1 d .
C35 C -0.1280(4) 0.34526(15) 0.7508(3) 0.0630(11) Uani 1 1 d .
H35A H -0.1761 0.3424 0.7972 0.095 Uiso 1 1 calc R
H35B H -0.1855 0.3442 0.6938 0.095 Uiso 1 1 calc R
H35C H -0.0823 0.3757 0.7570 0.095 Uiso 1 1 calc R
C36 C -0.0287(3) 0.26814(12) 0.8237(2) 0.0411(8) Uani 1 1 d .
H36 H -0.0841 0.2707 0.8632 0.049 Uiso 1 1 calc R
C37 C 0.0559(3) 0.22931(12) 0.8323(2) 0.0366(7) Uani 1 1 d .
C38 C 0.0617(4) 0.19209(14) 0.9048(2) 0.0502(9) Uani 1 1 d .
H38A H 0.1260 0.1681 0.9004 0.075 Uiso 1 1 calc R
H38B H -0.0202 0.1763 0.8988 0.075 Uiso 1 1 calc R
H38C H 0.0830 0.2080 0.9618 0.075 Uiso 1 1 calc R
C39 C 0.2860(3) 0.09936(12) 0.9711(2) 0.0374(8) Uani 1 1 d .
C40 C 0.3416(3) 0.11994(12) 1.0545(2) 0.0391(8) Uani 1 1 d .
C41 C 0.4526(4) 0.15386(16) 1.0649(3) 0.0579(11) Uani 1 1 d .
H41A H 0.4766 0.1583 1.0083 0.087 Uiso 1 1 calc R
H41B H 0.5236 0.1404 1.1067 0.087 Uiso 1 1 calc R
H41C H 0.4293 0.1849 1.0863 0.087 Uiso 1 1 calc R
C42 C 0.2889(4) 0.10772(13) 1.1279(2) 0.0448(9) Uani 1 1 d .
H42 H 0.3250 0.1212 1.1831 0.054 Uiso 1 1 calc R
C43 C 0.1852(4) 0.07642(12) 1.1222(2) 0.0437(9) Uani 1 1 d .
C44 C 0.1329(5) 0.06375(15) 1.2040(3) 0.0609(11) Uani 1 1 d .
H44A H 0.1819 0.0804 1.2549 0.091 Uiso 1 1 calc R
H44B H 0.1388 0.0291 1.2139 0.091 Uiso 1 1 calc R
H44C H 0.0447 0.0737 1.1953 0.091 Uiso 1 1 calc R
C45 C 0.1324(4) 0.05733(12) 1.0396(2) 0.0443(9) Uani 1 1 d .
H45 H 0.0616 0.0368 1.0343 0.053 Uiso 1 1 calc R
C46 C 0.1808(3) 0.06757(11) 0.9636(2) 0.0390(8) Uani 1 1 d .
C47 C 0.1206(4) 0.04524(14) 0.8752(2) 0.0538(10) Uani 1 1 d .
H47A H 0.0502 0.0247 0.8824 0.081 Uiso 1 1 calc R
H47B H 0.1833 0.0260 0.8536 0.081 Uiso 1 1 calc R
H47C H 0.0898 0.0707 0.8332 0.081 Uiso 1 1 calc R

loop_
_atom_site_aniso_label
_atom_site_aniso_U_11
_atom_site_aniso_U_22
_atom_site_aniso_U_33
_atom_site_aniso_U_23
_atom_site_aniso_U_13
_atom_site_aniso_U_12
Cr1 0.0363(3) 0.0271(3) 0.0304(3) 0.0028(2) 0.0117(2) 0.0037(2)
N1 0.0490(17) 0.0277(13) 0.0335(14) 0.0003(11) 0.0150(13) 0.0029(12)
N2 0.0378(15) 0.0329(14) 0.0328(14) 0.0060(11) 0.0105(12) 0.0036(12)
N3 0.0401(16) 0.0316(14) 0.0334(14) -0.0046(11) 0.0050(12) 0.0030(12)
N4 0.0468(17) 0.0355(15) 0.0384(15) 0.0035(12) 0.0156(13) 0.0028(12)
C1 0.065(2) 0.0277(17) 0.0363(18) -0.0040(14) 0.0199(17) -0.0067(16)
C2 0.064(3) 0.042(2) 0.0349(18) -0.0087(15) 0.0167(18) -0.0134(18)
C3 0.056(2) 0.045(2) 0.041(2) -0.0010(16) 0.0015(17) -0.0075(18)
C4 0.111(4) 0.072(3) 0.052(3) 0.004(2) -0.004(3) 0.006(3)
C5 0.056(3) 0.059(3) 0.078(3) -0.014(2) 0.007(2) -0.003(2)
C6 0.078(3) 0.048(2) 0.052(2) -0.0131(18) 0.018(2) -0.021(2)
C7 0.116(4) 0.047(3) 0.064(3) -0.016(2) 0.041(3) -0.036(3)
C8 0.110(4) 0.033(2) 0.069(3) -0.0036(19) 0.039(3) -0.011(2)
C9 0.085(3) 0.0327(19) 0.052(2) -0.0010(16) 0.032(2) -0.0005(19)
C10 0.087(3) 0.036(2) 0.086(3) 0.009(2) 0.029(3) 0.014(2)
C11 0.118(5) 0.075(3) 0.083(3) 0.019(3) 0.029(3) 0.030(3)
C12 0.136(6) 0.098(4) 0.122(5) 0.005(4) 0.065(4) 0.050(4)
C13 0.098(3) 0.054(2) 0.044(2) -0.0142(18) 0.034(2) -0.020(2)
C14 0.060(2) 0.0355(18) 0.0334(17) 0.0018(14) 0.0188(16) 0.0049(17)
C15 0.055(2) 0.044(2) 0.0350(18) 0.0050(15) 0.0216(17) -0.0027(17)
C16 0.043(2) 0.0427(19) 0.0379(18) 0.0094(15) 0.0155(16) 0.0028(16)
C17 0.059(3) 0.081(3) 0.047(2) 0.007(2) 0.021(2) -0.018(2)
C18 0.0311(17) 0.0429(19) 0.0337(17) 0.0039(14) 0.0109(14) 0.0007(14)
C19 0.0332(18) 0.0461(19) 0.0419(19) 0.0066(15) 0.0147(15) 0.0088(15)
C20 0.044(2) 0.051(2) 0.058(2) 0.0095(18) 0.0149(18) 0.0110(17)
C21 0.175(7) 0.068(3) 0.098(4) 0.036(3) 0.054(4) 0.049(4)
C22 0.116(5) 0.071(3) 0.131(5) -0.023(3) 0.077(4) 0.003(3)
C23 0.036(2) 0.070(3) 0.046(2) 0.0139(19) 0.0091(17) 0.0133(18)
C24 0.042(2) 0.074(3) 0.041(2) -0.0024(19) 0.0026(17) 0.004(2)
C25 0.048(2) 0.056(2) 0.044(2) -0.0038(17) 0.0057(18) 0.0036(18)
C26 0.0405(19) 0.045(2) 0.0374(18) 0.0009(15) 0.0072(16) 0.0012(15)
C27 0.056(2) 0.0376(19) 0.051(2) -0.0030(16) -0.0088(19) 0.0028(17)
C28 0.113(4) 0.052(3) 0.089(4) 0.019(3) -0.016(3) -0.001(3)
C29 0.051(2) 0.060(3) 0.071(3) -0.027(2) -0.013(2) 0.018(2)
C30 0.0320(17) 0.0274(16) 0.0365(17) -0.0056(13) 0.0018(14) 0.0021(13)
C31 0.0361(18) 0.0331(17) 0.0386(18) -0.0049(14) 0.0013(15) -0.0025(14)
C32 0.052(2) 0.045(2) 0.044(2) 0.0045(16) 0.0114(17) 0.0035(17)
C33 0.044(2) 0.0310(17) 0.0413(19) -0.0029(14) -0.0031(16) 0.0012(15)
C34 0.0367(19) 0.0362(18) 0.053(2) -0.0106(16) -0.0034(17) 0.0052(15)
C35 0.062(3) 0.049(2) 0.076(3) -0.004(2) 0.010(2) 0.019(2)
C36 0.0339(18) 0.0429(19) 0.046(2) -0.0111(16) 0.0076(16) -0.0002(15)
C37 0.0343(17) 0.0351(17) 0.0395(18) -0.0057(14) 0.0051(15) -0.0010(14)
C38 0.061(2) 0.046(2) 0.049(2) 0.0021(17) 0.0223(19) 0.0042(18)
C39 0.0417(19) 0.0363(18) 0.0377(18) 0.0105(14) 0.0167(15) 0.0123(15)
C40 0.0394(19) 0.0405(18) 0.0402(19) 0.0080(15) 0.0149(15) 0.0077(15)
C41 0.057(3) 0.072(3) 0.049(2) -0.005(2) 0.0201(19) -0.010(2)
C42 0.052(2) 0.046(2) 0.0387(19) 0.0027(16) 0.0154(17) 0.0041(17)
C43 0.054(2) 0.0390(19) 0.045(2) 0.0082(16) 0.0250(17) 0.0052(16)
C44 0.083(3) 0.055(2) 0.056(2) 0.0060(19) 0.041(2) -0.004(2)
C45 0.049(2) 0.0365(18) 0.052(2) 0.0055(16) 0.0227(18) -0.0006(16)
C46 0.047(2) 0.0317(17) 0.0415(18) 0.0090(14) 0.0172(16) 0.0036(15)
C47 0.062(3) 0.052(2) 0.050(2) 0.0009(18) 0.0192(19) -0.0098(19)

loop_
_atom_type_symbol
_atom_type_description
_atom_type_scat_dispersion_real
_atom_type_scat_dispersion_imag
_atom_type_scat_source
C C 0.0033 0.0016 'International Tables Vol C Tables 4.2.6.8 and 6.1.1.4'
H H 0.0000 0.0000 'International Tables Vol C Tables 4.2.6.8 and 6.1.1.4'
Cr Cr 0.3209 0.6236 'International Tables Vol C Tables 4.2.6.8 and 6.1.1.4'
N N 0.0061 0.0033 'International Tables Vol C Tables 4.2.6.8 and 6.1.1.4'

loop_
_geom_angle_atom_site_label_1
_geom_angle_atom_site_label_2
_geom_angle_atom_site_label_3
_geom_angle
N3 Cr1 N4 114.94(13)
N3 Cr1 N2 110.01(12)
N4 Cr1 N2 112.36(12)
N3 Cr1 N1 108.15(12)
N4 Cr1 N1 117.80(12)
N2 Cr1 N1 91.08(11)
C14 N1 C1 118.7(3)
C14 N1 Cr1 123.6(2)
C1 N1 Cr1 117.6(2)
C16 N2 C18 117.4(3)
C16 N2 Cr1 123.2(2)
C18 N2 Cr1 119.16(19)
C30 N3 Cr1 174.2(2)
C39 N4 Cr1 154.0(2)
C2 C1 C9 121.4(3)
C2 C1 N1 120.0(3)
C9 C1 N1 118.6(3)
C6 C2 C1 117.8(4)
C6 C2 C3 119.4(4)
C1 C2 C3 122.8(3)
C2 C3 C5 112.1(3)
C2 C3 C4 112.5(3)
C5 C3 C4 108.9(4)
C2 C3 H3 107.7
C5 C3 H3 107.7
C4 C3 H3 107.7
C3 C4 H4A 109.5
C3 C4 H4B 109.5
H4A C4 H4B 109.5
C3 C4 H4C 109.5
H4A C4 H4C 109.5
H4B C4 H4C 109.5
C3 C5 H5A 109.5
C3 C5 H5B 109.5
H5A C5 H5B 109.5
C3 C5 H5C 109.5
H5A C5 H5C 109.5
H5B C5 H5C 109.5
C7 C6 C2 121.2(5)
C7 C6 H6 119.4
C2 C6 H6 119.4
C6 C7 C8 120.2(4)
C6 C7 H7 119.9
C8 C7 H7 119.9
C7 C8 C9 121.7(4)
C7 C8 H8 119.2
C9 C8 H8 119.2
C8 C9 C1 117.6(4)
C8 C9 C10 120.3(4)
C1 C9 C10 122.1(4)
C9 C10 C11 112.0(4)
C9 C10 C12 111.7(4)
C11 C10 C12 109.6(4)
C9 C10 H10 107.8
C11 C10 H10 107.8
C12 C10 H10 107.8
C10 C11 H11A 109.5
C10 C11 H11B 109.5
H11A C11 H11B 109.5
C10 C11 H11C 109.5
H11A C11 H11C 109.5
H11B C11 H11C 109.5
C10 C12 H12A 109.5
C10 C12 H12B 109.5
H12A C12 H12B 109.5
C10 C12 H12C 109.5
H12A C12 H12C 109.5
H12B C12 H12C 109.5
C14 C13 H13A 109.5
C14 C13 H13B 109.5
H13A C13 H13B 109.5
C14 C13 H13C 109.5
H13A C13 H13C 109.5
H13B C13 H13C 109.5
N1 C14 C15 123.3(3)
N1 C14 C13 120.3(3)
C15 C14 C13 116.4(3)
C14 C15 C16 128.1(3)
C14 C15 H15 115.9
C16 C15 H15 115.9
N2 C16 C15 123.3(3)
N2 C16 C17 119.4(3)
C15 C16 C17 117.3(3)
C16 C17 H17A 109.5
C16 C17 H17B 109.5
H17A C17 H17B 109.5
C16 C17 H17C 109.5
H17A C17 H17C 109.5
H17B C17 H17C 109.5
C19 C18 C26 121.8(3)
C19 C18 N2 117.9(3)
C26 C18 N2 120.3(3)
C23 C19 C18 117.3(3)
C23 C19 C20 120.8(3)
C18 C19 C20 121.9(3)
C22 C20 C19 112.1(3)
C22 C20 C21 109.2(4)
C19 C20 C21 113.4(4)
C22 C20 H20 107.3
C19 C20 H20 107.3
C21 C20 H20 107.3
C20 C21 H21A 109.5
C20 C21 H21B 109.5
H21A C21 H21B 109.5
C20 C21 H21C 109.5
H21A C21 H21C 109.5
H21B C21 H21C 109.5
C20 C22 H22A 109.5
C20 C22 H22B 109.5
H22A C22 H22B 109.5
C20 C22 H22C 109.5
H22A C22 H22C 109.5
H22B C22 H22C 109.5
C24 C23 C19 122.1(3)
C24 C23 H23 118.9
C19 C23 H23 118.9
C25 C24 C23 119.8(4)
C25 C24 H24 120.1
C23 C24 H24 120.1
C24 C25 C26 121.3(4)
C24 C25 H25 119.3
C26 C25 H25 119.3
C25 C26 C18 117.5(3)
C25 C26 C27 119.1(3)
C18 C26 C27 123.3(3)
C28 C27 C29 110.5(4)
C28 C27 C26 112.6(4)
C29 C27 C26 110.6(3)
C28 C27 H27 107.6
C29 C27 H27 107.6
C26 C27 H27 107.6
C27 C28 H28A 109.5
C27 C28 H28B 109.5
H28A C28 H28B 109.5
C27 C28 H28C 109.5
H28A C28 H28C 109.5
H28B C28 H28C 109.5
C27 C29 H29A 109.5
C27 C29 H29B 109.5
H29A C29 H29B 109.5
C27 C29 H29C 109.5
H29A C29 H29C 109.5
H29B C29 H29C 109.5
N3 C30 C31 119.7(3)
N3 C30 C37 119.8(3)
C31 C30 C37 120.5(3)
C33 C31 C30 118.2(3)
C33 C31 C32 120.7(3)
C30 C31 C32 121.0(3)
C31 C32 H32A 109.5
C31 C32 H32B 109.5
H32A C32 H32B 109.5
C31 C32 H32C 109.5
H32A C32 H32C 109.5
H32B C32 H32C 109.5
C31 C33 C34 122.4(3)
C31 C33 H33 118.8
C34 C33 H33 118.8
C33 C34 C36 118.2(3)
C33 C34 C35 121.5(3)
C36 C34 C35 120.2(4)
C34 C35 H35A 109.5
C34 C35 H35B 109.5
H35A C35 H35B 109.5
C34 C35 H35C 109.5
H35A C35 H35C 109.5
H35B C35 H35C 109.5
C37 C36 C34 122.1(3)
C37 C36 H36 118.9
C34 C36 H36 118.9
C36 C37 C30 118.5(3)
C36 C37 C38 121.4(3)
C30 C37 C38 120.0(3)
C37 C38 H38A 109.5
C37 C38 H38B 109.5
H38A C38 H38B 109.5
C37 C38 H38C 109.5
H38A C38 H38C 109.5
H38B C38 H38C 109.5
N4 C39 C46 119.2(3)
N4 C39 C40 120.6(3)
C46 C39 C40 120.1(3)
C42 C40 C39 118.1(3)
C42 C40 C41 120.3(3)
C39 C40 C41 121.6(3)
C40 C41 H41A 109.5
C40 C41 H41B 109.5
H41A C41 H41B 109.5
C40 C41 H41C 109.5
H41A C41 H41C 109.5
H41B C41 H41C 109.5
C43 C42 C40 122.8(3)
C43 C42 H42 118.6
C40 C42 H42 118.6
C45 C43 C42 117.6(3)
C45 C43 C44 121.6(3)
C42 C43 C44 120.8(3)
C43 C44 H44A 109.5
C43 C44 H44B 109.5
H44A C44 H44B 109.5
C43 C44 H44C 109.5
H44A C44 H44C 109.5
H44B C44 H44C 109.5
C43 C45 C46 122.6(3)
C43 C45 H45 118.7
C46 C45 H45 118.7
C45 C46 C39 118.7(3)
C45 C46 C47 120.5(3)
C39 C46 C47 120.8(3)
C46 C47 H47A 109.5
C46 C47 H47B 109.5
H47A C47 H47B 109.5
C46 C47 H47C 109.5
H47A C47 H47C 109.5
H47B C47 H47C 109.5

loop_
_geom_bond_atom_site_label_1
_geom_bond_atom_site_label_2
_geom_bond_distance
Cr1 N3 1.663(3)
Cr1 N4 1.692(3)
Cr1 N2 1.996(3)
Cr1 N1 2.006(3)
N1 C14 1.331(4)
N1 C1 1.439(4)
N2 C16 1.332(4)
N2 C18 1.448(4)
N3 C30 1.379(4)
N4 C39 1.390(4)
C1 C2 1.404(5)
C1 C9 1.421(5)
C2 C6 1.395(5)
C2 C3 1.521(5)
C3 C5 1.525(6)
C3 C4 1.534(5)
C3 H3 0.9800
C4 H4A 0.9600
C4 H4B 0.9600
C4 H4C 0.9600
C5 H5A 0.9600
C5 H5B 0.9600
C5 H5C 0.9600
C6 C7 1.373(6)
C6 H6 0.9300
C7 C8 1.379(7)
C7 H7 0.9300
C8 C9 1.379(6)
C8 H8 0.9300
C9 C10 1.514(6)
C10 C11 1.521(6)
C10 C12 1.530(6)
C10 H10 0.9800
C11 H11A 0.9600
C11 H11B 0.9600
C11 H11C 0.9600
C12 H12A 0.9600
C12 H12B 0.9600
C12 H12C 0.9600
C13 C14 1.522(5)
C13 H13A 0.9600
C13 H13B 0.9600
C13 H13C 0.9600
C14 C15 1.385(5)
C15 C16 1.395(5)
C15 H15 0.9300
C16 C17 1.512(5)
C17 H17A 0.9600
C17 H17B 0.9600
C17 H17C 0.9600
C18 C19 1.401(5)
C18 C26 1.404(5)
C19 C23 1.392(5)
C19 C20 1.516(5)
C20 C22 1.503(6)
C20 C21 1.518(6)
C20 H20 0.9800
C21 H21A 0.9600
C21 H21B 0.9600
C21 H21C 0.9600
C22 H22A 0.9600
C22 H22B 0.9600
C22 H22C 0.9600
C23 C24 1.372(6)
C23 H23 0.9300
C24 C25 1.371(5)
C24 H24 0.9300
C25 C26 1.403(5)
C25 H25 0.9300
C26 C27 1.521(5)
C27 C28 1.515(6)
C27 C29 1.522(6)
C27 H27 0.9800
C28 H28A 0.9600
C28 H28B 0.9600
C28 H28C 0.9600
C29 H29A 0.9600
C29 H29B 0.9600
C29 H29C 0.9600
C30 C31 1.409(5)
C30 C37 1.415(4)
C31 C33 1.387(5)
C31 C32 1.502(5)
C32 H32A 0.9600
C32 H32B 0.9600
C32 H32C 0.9600
C33 C34 1.389(5)
C33 H33 0.9300
C34 C36 1.391(5)
C34 C35 1.510(5)
C35 H35A 0.9600
C35 H35B 0.9600
C35 H35C 0.9600
C36 C37 1.381(5)
C36 H36 0.9300
C37 C38 1.499(5)
C38 H38A 0.9600
C38 H38B 0.9600
C38 H38C 0.9600
C39 C46 1.403(5)
C39 C40 1.412(5)
C40 C42 1.396(4)
C40 C41 1.485(5)
C41 H41A 0.9600
C41 H41B 0.9600
C41 H41C 0.9600
C42 C43 1.386(5)
C42 H42 0.9300
C43 C45 1.379(5)
C43 C44 1.512(5)
C44 H44A 0.9600
C44 H44B 0.9600
C44 H44C 0.9600
C45 C46 1.394(5)
C45 H45 0.9300
C46 C47 1.506(5)
C47 H47A 0.9600
C47 H47B 0.9600
C47 H47C 0.9600
